data_4134055
loop_
_publ_author_name
'Vaidya, Sagar Dilip'
'Toenjes, Sean T.'
'Yamamoto, Nobuyuki'
'Maddox, Sean M.'
'Gustafson, Jeffrey L.'

_publ_section_title
;
 Catalytic Atroposelective Synthesis of N-Aryl Quinoid Compounds.
;
_journal_name_full 'Journal of the American Chemical Society'
_journal_paper_doi 10.1021/jacs.9b12994
_journal_year 2020
_chemical_formula_moiety 'C H Cl3, C34 H31 N O4'
_chemical_formula_sum 'C35 H32 Cl3 N O4'
_chemical_formula_weight 636.96
_chemical_name_systematic 2-((5'-(tert-butyl)-4,4"-dimethoxy-[1,1':3',1"-terphenyl]-4'-yl)amino)naphthalene-1,4-dione
_space_group_crystal_system monoclinic
_space_group_IT_number 14
_space_group_name_Hall '-P 2ybc'
_space_group_name_H-M_alt 'P 1 21/c 1'
_atom_sites_solution_hydrogens mixed
_atom_sites_solution_primary direct
_audit_creation_date 2019-11-25
_audit_creation_method
;
Olex2 1.2
(compiled 2018.05.29 svn.r3508 for OlexSys, GUI svn.r5506)
;
_cell_angle_alpha 90
_cell_angle_beta 99.381(3)
_cell_angle_gamma 90
_cell_formula_units_Z 4
_cell_length_a 10.8613(18)
_cell_length_b 13.099(2)
_cell_length_c 21.740(4)
_cell_measurement_reflns_used 9943
_cell_measurement_temperature 100
_cell_measurement_theta_max 31.40
_cell_measurement_theta_min 2.52
_cell_volume 3051.6(9)
_computing_cell_refinement 'SAINT V8.38A (?, 2016)'
_computing_data_reduction 'SAINT V8.38A (?, 2016)'
_computing_molecular_graphics 'Olex2 (Dolomanov et al., 2009)'
_computing_publication_material 'Olex2 (Dolomanov et al., 2009)'
_computing_structure_refinement 'XL (Sheldrick, 2008)'
_computing_structure_solution 'XS (Sheldrick, 2008)'
_diffrn_ambient_temperature 100
_diffrn_detector MoK\a
_diffrn_detector_type graphite
_diffrn_measured_fraction_theta_full 0.999
_diffrn_measured_fraction_theta_max 0.999
_diffrn_measurement_device_type 'Bruker APEX-II CCD'
_diffrn_measurement_method '\f and \w scans'
_diffrn_radiation_type MoK\a
_diffrn_radiation_wavelength 0.71073
_diffrn_reflns_av_R_equivalents 0.0181
_diffrn_reflns_av_unetI/netI 0.0066
_diffrn_reflns_Laue_measured_fraction_full 0.999
_diffrn_reflns_Laue_measured_fraction_max 0.999
_diffrn_reflns_limit_h_max 13
_diffrn_reflns_limit_h_min -13
_diffrn_reflns_limit_k_max 16
_diffrn_reflns_limit_k_min -16
_diffrn_reflns_limit_l_max 27
_diffrn_reflns_limit_l_min -27
_diffrn_reflns_number 125568
_diffrn_reflns_point_group_measured_fraction_full 0.999
_diffrn_reflns_point_group_measured_fraction_max 0.999
_diffrn_reflns_theta_full 25.242
_diffrn_reflns_theta_max 27.103
_diffrn_reflns_theta_min 2.454
_diffrn_standards_number 0
_exptl_absorpt_coefficient_mu 0.342
_exptl_absorpt_correction_T_max 0.8750
_exptl_absorpt_correction_T_min 0.8011
_exptl_absorpt_correction_type multi-scan
_exptl_absorpt_process_details
;
SADABS-2016/2 (Bruker,2016/2) was used for absorption correction.
wR2(int) was 0.0556 before and 0.0295 after correction.
The Ratio of minimum to maximum transmission is 0.9155.
The \l/2 correction factor is Not present.
;
_exptl_crystal_colour brown
_exptl_crystal_colour_primary brown
_exptl_crystal_density_diffrn 1.386
_exptl_crystal_description block
_exptl_crystal_F_000 1328
_exptl_crystal_size_max 0.49
_exptl_crystal_size_mid 0.38
_exptl_crystal_size_min 0.34
_refine_diff_density_max 0.443
_refine_diff_density_min -0.361
_refine_diff_density_rms 0.051
_refine_ls_extinction_method none
_refine_ls_goodness_of_fit_ref 1.024
_refine_ls_hydrogen_treatment mixed
_refine_ls_matrix_type full
_refine_ls_number_parameters 401
_refine_ls_number_reflns 6723
_refine_ls_number_restraints 0
_refine_ls_restrained_S_all 1.024
_refine_ls_R_factor_all 0.0306
_refine_ls_R_factor_gt 0.0291
_refine_ls_shift/su_max 0.000
_refine_ls_shift/su_mean 0.000
_refine_ls_structure_factor_coef Fsqd
_refine_ls_weighting_details 'w=1/[\s^2^(Fo^2^)+(0.0413P)^2^+1.9174P] where P=(Fo^2^+2Fc^2^)/3'
_refine_ls_weighting_scheme calc
_refine_ls_wR_factor_gt 0.0784
_refine_ls_wR_factor_ref 0.0798
_reflns_Friedel_coverage 0.000
_reflns_number_gt 6403
_reflns_number_total 6723
_reflns_threshold_expression 'I > 2\s(I)'
_cod_data_source_file ja9b12994_si_003.cif
_cod_data_source_block sdv_02_105_0m
_cod_database_code 4134055
_shelx_shelxl_version_number 2017/1
_shelx_space_group_comment
;
The symmetry employed for this shelxl refinement is uniquely defined
by the following loop, which should always be used as a source of
symmetry information in preference to the above space-group names.
They are only intended as comments.
;
_shelx_estimated_absorpt_t_max 0.893
_shelx_estimated_absorpt_t_min 0.850
_olex2_refinement_description
;
1. Fixed Uiso
 At 1.2 times of:
  All C(H) groups
 At 1.5 times of:
  All C(H,H,H) groups
2.a Aromatic/amide H refined with riding coordinates:
 C15(H15), C3(H3), C8(H8), C29(H29), C21(H21), C25(H25), C22(H22), C9(H9),
 C19(H19), C7(H7), C6(H6), C13(H13), C18(H18), C28(H28), C26(H26)
2.b Idealised Me refined as rotating group:
 C33(H33A,H33B,H33C), C34(H34A,H34B,H34C), C32(H32A,H32B,H32C), C23(H23A,H23B,
 H23C), C30(H30A,H30B,H30C)
;
_olex2_date_sample_completion 2019-08-09
_olex2_date_sample_data_collection 2019-08-07
_olex2_date_sample_submission 2019-08-07
_olex2_submission_special_instructions 'No special instructions were received'

loop_
_space_group_symop_operation_xyz
'x, y, z'
'-x, y+1/2, -z+1/2'
'-x, -y, -z'
'x, -y-1/2, z-1/2'

loop_
_atom_site_label
_atom_site_type_symbol
_atom_site_fract_x
_atom_site_fract_y
_atom_site_fract_z
_atom_site_U_iso_or_equiv
_atom_site_adp_type
_atom_site_occupancy
_atom_site_site_symmetry_order
_atom_site_calc_flag
_atom_site_refinement_flags_posn
Cl3 Cl -0.22403(3) 0.48251(2) 0.14749(2) 0.01961(8) Uani 1 1 d .
Cl2 Cl -0.04140(3) 0.37001(2) 0.09115(2) 0.02263(8) Uani 1 1 d .
Cl1 Cl 0.00581(3) 0.41656(3) 0.22351(2) 0.02752(9) Uani 1 1 d .
O4 O -0.32106(8) 0.85100(7) 0.00457(4) 0.01566(17) Uani 1 1 d .
O1 O 0.59318(8) 0.38390(7) 0.29464(5) 0.0235(2) Uani 1 1 d .
O2 O 0.69894(8) 0.77167(7) 0.24302(4) 0.01855(18) Uani 1 1 d .
O3 O 0.36908(9) 0.63397(7) 0.48963(4) 0.0228(2) Uani 1 1 d .
N1 N 0.41817(9) 0.49061(7) 0.22364(4) 0.01177(18) Uani 1 1 d .
C15 C 0.17580(10) 0.59639(9) 0.09924(5) 0.0119(2) Uani 1 1 d .
H15 H 0.148450 0.590860 0.055583 0.014 Uiso 1 1 calc R
C20 C 0.34304(11) 0.63561(9) 0.42587(5) 0.0155(2) Uani 1 1 d .
C3 C 0.55340(10) 0.63812(9) 0.23305(5) 0.0139(2) Uani 1 1 d .
H3 H 0.490598 0.679182 0.209525 0.017 Uiso 1 1 calc R
C5 C 0.77093(10) 0.61713(9) 0.29320(5) 0.0128(2) Uani 1 1 d .
C17 C 0.28613(10) 0.61941(9) 0.29598(5) 0.0122(2) Uani 1 1 d .
C12 C 0.25091(10) 0.61211(8) 0.22708(5) 0.0117(2) Uani 1 1 d .
C8 C 0.95071(11) 0.49819(10) 0.36698(6) 0.0181(2) Uani 1 1 d .
H8 H 1.012067 0.458103 0.392265 0.022 Uiso 1 1 calc R
C10 C 0.74422(10) 0.51630(9) 0.30797(5) 0.0131(2) Uani 1 1 d .
C2 C 0.52631(10) 0.53905(9) 0.24509(5) 0.0119(2) Uani 1 1 d .
C29 C -0.10239(11) 0.73307(8) 0.12739(5) 0.0131(2) Uani 1 1 d .
H29 H -0.102515 0.709236 0.168655 0.016 Uiso 1 1 calc R
C14 C 0.11522(10) 0.66570(8) 0.13306(5) 0.0118(2) Uani 1 1 d .
C16 C 0.27467(10) 0.53493(8) 0.12675(5) 0.0112(2) Uani 1 1 d .
C11 C 0.31216(10) 0.54489(8) 0.19168(5) 0.0110(2) Uani 1 1 d .
C21 C 0.32393(11) 0.53971(9) 0.39764(5) 0.0164(2) Uani 1 1 d .
H21 H 0.330628 0.479805 0.422597 0.020 Uiso 1 1 calc R
C24 C 0.00571(10) 0.72296(8) 0.10060(5) 0.0120(2) Uani 1 1 d .
C1 C 0.62057(10) 0.47168(9) 0.28415(5) 0.0134(2) Uani 1 1 d .
C25 C 0.00421(11) 0.76308(9) 0.04114(5) 0.0142(2) Uani 1 1 d .
H25 H 0.077657 0.759086 0.022769 0.017 Uiso 1 1 calc R
C22 C 0.29531(10) 0.53195(9) 0.33353(5) 0.0142(2) Uani 1 1 d .
H22 H 0.281724 0.466593 0.314700 0.017 Uiso 1 1 calc R
C4 C 0.67404(10) 0.68252(9) 0.25483(5) 0.0132(2) Uani 1 1 d .
C9 C 0.83385(11) 0.45716(9) 0.34507(5) 0.0160(2) Uani 1 1 d .
H9 H 0.815100 0.389028 0.355330 0.019 Uiso 1 1 calc R
C19 C 0.33472(11) 0.72320(9) 0.38958(5) 0.0159(2) Uani 1 1 d .
H19 H 0.348224 0.788463 0.408538 0.019 Uiso 1 1 calc R
C7 C 0.97787(11) 0.59803(10) 0.35188(6) 0.0179(2) Uani 1 1 d .
H7 H 1.058085 0.625754 0.366611 0.021 Uiso 1 1 calc R
C6 C 0.88807(11) 0.65745(9) 0.31532(5) 0.0157(2) Uani 1 1 d .
H6 H 0.906927 0.725744 0.305457 0.019 Uiso 1 1 calc R
C33 C 0.27049(11) 0.45967(9) 0.01831(5) 0.0167(2) Uani 1 1 d .
H33A H 0.183590 0.438484 0.017074 0.025 Uiso 1 1 calc GR
H33B H 0.312513 0.411435 -0.005813 0.025 Uiso 1 1 calc GR
H33C H 0.272616 0.528133 0.000334 0.025 Uiso 1 1 calc GR
C27 C -0.20983(10) 0.81330(8) 0.03424(5) 0.0129(2) Uani 1 1 d .
C13 C 0.15359(10) 0.67248(8) 0.19721(5) 0.0125(2) Uani 1 1 d .
H13 H 0.112939 0.718801 0.220905 0.015 Uiso 1 1 calc R
C31 C 0.33758(10) 0.46115(9) 0.08627(5) 0.0125(2) Uani 1 1 d .
C34 C 0.47208(11) 0.49588(10) 0.08561(6) 0.0172(2) Uani 1 1 d .
H34A H 0.471830 0.565879 0.069681 0.026 Uiso 1 1 calc GR
H34B H 0.511300 0.450440 0.058660 0.026 Uiso 1 1 calc GR
H34C H 0.519127 0.493521 0.128072 0.026 Uiso 1 1 calc GR
C32 C 0.33700(12) 0.35077(9) 0.11048(6) 0.0181(2) Uani 1 1 d .
H32A H 0.391326 0.345917 0.151051 0.027 Uiso 1 1 calc GR
H32B H 0.367555 0.304661 0.080826 0.027 Uiso 1 1 calc GR
H32C H 0.251759 0.331456 0.114986 0.027 Uiso 1 1 calc GR
C18 C 0.30622(11) 0.71420(9) 0.32481(5) 0.0148(2) Uani 1 1 d .
H18 H 0.300424 0.774110 0.299871 0.018 Uiso 1 1 calc R
C28 C -0.20915(10) 0.77726(9) 0.09468(5) 0.0135(2) Uani 1 1 d .
H28 H -0.282002 0.783046 0.113406 0.016 Uiso 1 1 calc R
C35 C -0.06464(12) 0.45869(10) 0.14958(6) 0.0193(2) Uani 1 1 d .
C26 C -0.10176(11) 0.80882(9) 0.00789(5) 0.0145(2) Uani 1 1 d .
H26 H -0.100223 0.836645 -0.032327 0.017 Uiso 1 1 calc R
C23 C 0.39510(13) 0.72869(10) 0.52104(6) 0.0236(3) Uani 1 1 d .
H23A H 0.410772 0.717035 0.566172 0.035 Uiso 1 1 calc GR
H23B H 0.323493 0.774539 0.510407 0.035 Uiso 1 1 calc GR
H23C H 0.468970 0.759768 0.508200 0.035 Uiso 1 1 calc GR
C30 C -0.31853(12) 0.91046(10) -0.05053(5) 0.0186(2) Uani 1 1 d .
H30A H -0.257942 0.966014 -0.041149 0.028 Uiso 1 1 calc GR
H30B H -0.401552 0.939154 -0.064925 0.028 Uiso 1 1 calc GR
H30C H -0.294350 0.866869 -0.083207 0.028 Uiso 1 1 calc GR
H1 H 0.4114(15) 0.4277(13) 0.2382(7) 0.021(4) Uiso 1 1 d .
H35 H -0.0246(15) 0.5211(13) 0.1405(7) 0.021(4) Uiso 1 1 d .

loop_
_atom_site_aniso_label
_atom_site_aniso_U_11
_atom_site_aniso_U_22
_atom_site_aniso_U_33
_atom_site_aniso_U_23
_atom_site_aniso_U_13
_atom_site_aniso_U_12
Cl3 0.01570(14) 0.02087(15) 0.02312(15) -0.00100(11) 0.00577(11) 0.00214(10)
Cl2 0.02305(15) 0.02561(16) 0.01988(15) -0.00419(11) 0.00542(11) 0.00600(12)
Cl1 0.02579(16) 0.03195(18) 0.02222(15) -0.00819(13) -0.00386(12) 0.00504(13)
O4 0.0139(4) 0.0185(4) 0.0136(4) 0.0018(3) -0.0008(3) 0.0040(3)
O1 0.0182(4) 0.0145(4) 0.0348(5) 0.0052(4) -0.0046(4) -0.0013(3)
O2 0.0181(4) 0.0147(4) 0.0224(4) 0.0036(3) 0.0018(3) -0.0017(3)
O3 0.0360(5) 0.0194(4) 0.0114(4) -0.0014(3) -0.0004(4) -0.0043(4)
N1 0.0103(4) 0.0104(4) 0.0142(4) 0.0010(3) 0.0008(3) 0.0012(3)
C15 0.0114(5) 0.0126(5) 0.0117(5) 0.0003(4) 0.0023(4) -0.0007(4)
C20 0.0152(5) 0.0187(6) 0.0121(5) -0.0010(4) 0.0008(4) -0.0012(4)
C3 0.0123(5) 0.0144(5) 0.0146(5) 0.0016(4) 0.0010(4) 0.0021(4)
C5 0.0129(5) 0.0147(5) 0.0111(5) -0.0020(4) 0.0024(4) 0.0009(4)
C17 0.0098(5) 0.0142(5) 0.0127(5) -0.0004(4) 0.0020(4) 0.0010(4)
C12 0.0114(5) 0.0108(5) 0.0128(5) -0.0001(4) 0.0021(4) -0.0018(4)
C8 0.0145(5) 0.0205(6) 0.0180(6) -0.0018(5) -0.0018(4) 0.0049(4)
C10 0.0127(5) 0.0142(5) 0.0122(5) -0.0024(4) 0.0016(4) 0.0014(4)
C2 0.0109(5) 0.0145(5) 0.0104(5) -0.0018(4) 0.0020(4) 0.0016(4)
C29 0.0156(5) 0.0122(5) 0.0115(5) 0.0005(4) 0.0024(4) 0.0008(4)
C14 0.0105(5) 0.0101(5) 0.0148(5) 0.0014(4) 0.0022(4) -0.0004(4)
C16 0.0100(5) 0.0101(5) 0.0142(5) -0.0002(4) 0.0037(4) -0.0013(4)
C11 0.0086(5) 0.0099(5) 0.0143(5) 0.0010(4) 0.0012(4) -0.0003(4)
C21 0.0195(6) 0.0138(5) 0.0156(5) 0.0025(4) 0.0021(4) -0.0017(4)
C24 0.0126(5) 0.0095(5) 0.0134(5) -0.0013(4) 0.0007(4) 0.0013(4)
C1 0.0132(5) 0.0126(5) 0.0142(5) -0.0008(4) 0.0017(4) 0.0019(4)
C25 0.0142(5) 0.0144(5) 0.0146(5) -0.0010(4) 0.0044(4) 0.0018(4)
C22 0.0141(5) 0.0121(5) 0.0163(5) -0.0012(4) 0.0023(4) -0.0011(4)
C4 0.0141(5) 0.0139(5) 0.0121(5) -0.0003(4) 0.0034(4) 0.0007(4)
C9 0.0163(5) 0.0139(5) 0.0172(5) -0.0007(4) 0.0008(4) 0.0024(4)
C19 0.0178(5) 0.0130(5) 0.0164(5) -0.0032(4) 0.0018(4) -0.0007(4)
C7 0.0123(5) 0.0223(6) 0.0183(5) -0.0048(5) 0.0003(4) -0.0007(4)
C6 0.0150(5) 0.0161(5) 0.0162(5) -0.0021(4) 0.0027(4) -0.0016(4)
C33 0.0176(5) 0.0189(6) 0.0134(5) -0.0037(4) 0.0025(4) 0.0032(4)
C27 0.0135(5) 0.0104(5) 0.0138(5) -0.0021(4) -0.0012(4) 0.0022(4)
C13 0.0128(5) 0.0107(5) 0.0143(5) -0.0011(4) 0.0034(4) 0.0007(4)
C31 0.0118(5) 0.0128(5) 0.0133(5) -0.0011(4) 0.0029(4) 0.0019(4)
C34 0.0124(5) 0.0226(6) 0.0176(6) -0.0014(5) 0.0054(4) 0.0009(4)
C32 0.0238(6) 0.0126(5) 0.0187(6) -0.0011(4) 0.0057(5) 0.0024(4)
C18 0.0165(5) 0.0124(5) 0.0156(5) 0.0009(4) 0.0026(4) 0.0009(4)
C28 0.0126(5) 0.0132(5) 0.0151(5) -0.0008(4) 0.0037(4) 0.0013(4)
C35 0.0173(6) 0.0173(6) 0.0243(6) -0.0023(5) 0.0065(5) -0.0011(5)
C26 0.0180(5) 0.0145(5) 0.0110(5) 0.0004(4) 0.0024(4) 0.0020(4)
C23 0.0307(7) 0.0232(6) 0.0159(6) -0.0068(5) 0.0008(5) -0.0010(5)
C30 0.0207(6) 0.0186(6) 0.0153(5) 0.0034(4) -0.0008(4) 0.0050(5)

loop_
_atom_type_symbol
_atom_type_description
_atom_type_scat_dispersion_real
_atom_type_scat_dispersion_imag
_atom_type_scat_source
C C 0.0033 0.0016 'International Tables Vol C Tables 4.2.6.8 and 6.1.1.4'
H H 0.0000 0.0000 'International Tables Vol C Tables 4.2.6.8 and 6.1.1.4'
N N 0.0061 0.0033 'International Tables Vol C Tables 4.2.6.8 and 6.1.1.4'
O O 0.0106 0.0060 'International Tables Vol C Tables 4.2.6.8 and 6.1.1.4'
Cl Cl 0.1484 0.1585 'International Tables Vol C Tables 4.2.6.8 and 6.1.1.4'

loop_
_geom_angle_atom_site_label_1
_geom_angle_atom_site_label_2
_geom_angle_atom_site_label_3
_geom_angle
C27 O4 C30 117.08(9)
C20 O3 C23 117.69(10)
C2 N1 C11 121.30(10)
C16 C15 C14 122.97(10)
O3 C20 C21 114.94(10)
O3 C20 C19 124.92(11)
C19 C20 C21 120.14(11)
C2 C3 C4 122.24(10)
C10 C5 C4 120.87(10)
C6 C5 C10 119.43(11)
C6 C5 C4 119.69(10)
C22 C17 C12 121.10(10)
C18 C17 C12 120.43(10)
C18 C17 C22 118.43(10)
C11 C12 C17 121.63(10)
C13 C12 C17 118.94(10)
C13 C12 C11 119.42(10)
C9 C8 C7 119.98(11)
C5 C10 C1 120.17(10)
C9 C10 C5 120.37(11)
C9 C10 C1 119.46(10)
N1 C2 C3 125.69(10)
N1 C2 C1 113.14(10)
C3 C2 C1 121.16(10)
C28 C29 C24 121.00(10)
C15 C14 C24 119.19(10)
C13 C14 C15 118.58(10)
C13 C14 C24 122.02(10)
C15 C16 C11 116.86(10)
C15 C16 C31 119.94(10)
C11 C16 C31 123.20(10)
C12 C11 N1 117.38(10)
C12 C11 C16 121.38(10)
C16 C11 N1 121.17(10)
C22 C21 C20 120.11(11)
C29 C24 C14 120.78(10)
C25 C24 C29 117.84(10)
C25 C24 C14 121.28(10)
O1 C1 C10 122.89(10)
O1 C1 C2 119.64(10)
C10 C1 C2 117.47(10)
C26 C25 C24 121.88(10)
C21 C22 C17 120.71(11)
O2 C4 C3 122.11(10)
O2 C4 C5 119.86(10)
C3 C4 C5 118.04(10)
C8 C9 C10 119.76(11)
C20 C19 C18 119.14(11)
C6 C7 C8 120.30(11)
C5 C6 C7 120.15(11)
O4 C27 C28 115.82(10)
O4 C27 C26 124.24(10)
C26 C27 C28 119.94(10)
C14 C13 C12 120.76(10)
C33 C31 C16 111.85(9)
C33 C31 C32 106.80(9)
C34 C31 C16 109.37(9)
C34 C31 C33 107.33(9)
C34 C31 C32 109.82(9)
C32 C31 C16 111.55(9)
C17 C18 C19 121.46(11)
C29 C28 C27 120.05(10)
Cl3 C35 Cl2 110.74(7)
Cl3 C35 Cl1 111.20(7)
Cl1 C35 Cl2 111.07(7)
C27 C26 C25 119.17(10)

loop_
_geom_bond_atom_site_label_1
_geom_bond_atom_site_label_2
_geom_bond_distance
Cl3 C35 1.7524(13)
Cl2 C35 1.7696(13)
Cl1 C35 1.7528(14)
O4 C27 1.3658(13)
O4 C30 1.4329(14)
O1 C1 1.2184(15)
O2 C4 1.2351(15)
O3 C20 1.3689(14)
O3 C23 1.4223(15)
N1 C2 1.3495(15)
N1 C11 1.4330(14)
C15 C14 1.3984(15)
C15 C16 1.3962(15)
C20 C21 1.3986(17)
C20 C19 1.3869(17)
C3 C2 1.3653(16)
C3 C4 1.4411(16)
C5 C10 1.4007(16)
C5 C4 1.5002(15)
C5 C6 1.3891(16)
C17 C12 1.4874(15)
C17 C22 1.4008(16)
C17 C18 1.3920(16)
C12 C11 1.4061(15)
C12 C13 1.3929(15)
C8 C9 1.3891(17)
C8 C7 1.3917(18)
C10 C1 1.4788(16)
C10 C9 1.3937(16)
C2 C1 1.5049(15)
C29 C24 1.3993(16)
C29 C28 1.3844(16)
C14 C24 1.4838(15)
C14 C13 1.3920(15)
C16 C11 1.4100(15)
C16 C31 1.5398(15)
C21 C22 1.3815(16)
C24 C25 1.3931(16)
C25 C26 1.3910(16)
C19 C18 1.3966(16)
C7 C6 1.3914(17)
C33 C31 1.5374(15)
C27 C28 1.3952(16)
C27 C26 1.3887(16)
C31 C34 1.5323(16)
C31 C32 1.5390(16)
